data_7019273
loop_
_publ_author_name
'Evangelio, Emi'
'Rath, Nigam P.'
'Mirica, Liviu M.'

_publ_section_title
;
 Cycloaddition reactivity studies of first-row transition metal-azide
 complexes and alkynes: an inorganic click reaction for metalloenzyme
 inhibitor synthesis.
;
_journal_issue 26
_journal_name_full 'Dalton transactions (Cambridge, England : 2003)'
_journal_page_first 8010
_journal_page_last 8021
_journal_paper_doi 10.1039/c2dt30145h
_journal_volume 41
_journal_year 2012
_chemical_formula_moiety 'C14 H32 N7 Ni, F6 P'
_chemical_formula_sum 'C14 H32 F6 N7 Ni P'
_chemical_formula_weight 502.15
_chemical_name_systematic
;
?
;
_space_group_IT_number 62
_symmetry_cell_setting orthorhombic
_symmetry_space_group_name_Hall '-P 2ac 2n'
_symmetry_space_group_name_H-M 'P n m a'
_atom_sites_solution_hydrogens geom
_atom_sites_solution_primary direct
_atom_sites_solution_secondary difmap
_audit_creation_method SHELXL-97
_cell_angle_alpha 90.00
_cell_angle_beta 90.00
_cell_angle_gamma 90.00
_cell_formula_units_Z 4
_cell_length_a 14.4194(15)
_cell_length_b 9.7386(10)
_cell_length_c 14.4293(15)
_cell_measurement_reflns_used 9959
_cell_measurement_temperature 100(2)
_cell_measurement_theta_max 35.49
_cell_measurement_theta_min 2.52
_cell_volume 2026.2(4)
_computing_cell_refinement 'Bruker SAINT'
_computing_data_collection 'Bruker APEX2'
_computing_data_reduction 'Bruker SAINT'
_computing_molecular_graphics 'Bruker SHELXTL'
_computing_publication_material 'Bruker SHELXTL'
_computing_structure_refinement 'SHELXL-97 (Sheldrick, 2008)'
_computing_structure_solution 'SHELXS-97 (Sheldrick, 2008)'
_diffrn_ambient_temperature 100(2)
_diffrn_measured_fraction_theta_full 1.000
_diffrn_measured_fraction_theta_max 0.992
_diffrn_measurement_device_type 'Bruker APEX-II CCD'
_diffrn_measurement_method '\f and \w scans'
_diffrn_radiation_monochromator graphite
_diffrn_radiation_source 'fine-focus sealed tube'
_diffrn_radiation_type MoK\a
_diffrn_radiation_wavelength 0.71073
_diffrn_reflns_av_R_equivalents 0.0413
_diffrn_reflns_av_sigmaI/netI 0.0179
_diffrn_reflns_limit_h_max 23
_diffrn_reflns_limit_h_min -23
_diffrn_reflns_limit_k_max 15
_diffrn_reflns_limit_k_min -16
_diffrn_reflns_limit_l_max 22
_diffrn_reflns_limit_l_min -23
_diffrn_reflns_number 84554
_diffrn_reflns_theta_full 25.00
_diffrn_reflns_theta_max 35.88
_diffrn_reflns_theta_min 2.00
_exptl_absorpt_coefficient_mu 1.107
_exptl_absorpt_correction_T_max 0.8823
_exptl_absorpt_correction_T_min 0.7440
_exptl_absorpt_correction_type multi-scan
_exptl_absorpt_process_details 'sadabs v2008/1'
_exptl_crystal_colour green
_exptl_crystal_density_diffrn 1.646
_exptl_crystal_density_meas ?
_exptl_crystal_density_method 'not measured'
_exptl_crystal_description rod
_exptl_crystal_F_000 1048
_exptl_crystal_size_max 0.28
_exptl_crystal_size_mid 0.16
_exptl_crystal_size_min 0.12
_refine_diff_density_max 0.743
_refine_diff_density_min -0.559
_refine_diff_density_rms 0.069
_refine_ls_extinction_method none
_refine_ls_goodness_of_fit_ref 1.013
_refine_ls_hydrogen_treatment constr
_refine_ls_matrix_type full
_refine_ls_number_parameters 150
_refine_ls_number_reflns 4952
_refine_ls_number_restraints 0
_refine_ls_restrained_S_all 1.013
_refine_ls_R_factor_all 0.0361
_refine_ls_R_factor_gt 0.0277
_refine_ls_shift/su_max 0.000
_refine_ls_shift/su_mean 0.000
_refine_ls_structure_factor_coef Fsqd
_refine_ls_weighting_details 'calc w=1/[\s^2^(Fo^2^)+(0.0380P)^2^+0.8285P] where P=(Fo^2^+2Fc^2^)/3'
_refine_ls_weighting_scheme calc
_refine_ls_wR_factor_gt 0.0690
_refine_ls_wR_factor_ref 0.0740
_reflns_number_gt 4245
_reflns_number_total 4952
_reflns_threshold_expression >2sigma(I)
_cod_data_source_file c2dt30145h.txt
_cod_data_source_block l17310
_cod_depositor_comments
;
The following automatic conversions were performed:

'_symmetry_cell_setting' value 'Orthorhombic' changed to
'orthorhombic' according to
/home/saulius/struct/CIF-dictionaries/cif_core.dic dictionary named
'cif_core.dic' version 2.4.1 from 2010-06-29.

Automatic conversion script
Id: cif_fix_values 1891 2012-01-12 08:04:46Z andrius 

The following automatic conversions were performed:

'_exptl_crystal_density_meas' value 'no' was changed to '?' - the
value is perceived as not measured.

Automatic conversion script
Id: cif_fix_values 3008 2015-01-20 13:52:24Z robertas 
;
_cod_original_sg_symbol_H-M Pnma
_cod_database_code 7019273

loop_
_symmetry_equiv_pos_as_xyz
'x, y, z'
'-x+1/2, -y, z+1/2'
'-x, y+1/2, -z'
'x+1/2, -y+1/2, -z+1/2'
'-x, -y, -z'
'x-1/2, y, -z-1/2'
'x, -y-1/2, z'
'-x-1/2, y-1/2, z-1/2'

loop_
_atom_site_label
_atom_site_type_symbol
_atom_site_fract_x
_atom_site_fract_y
_atom_site_fract_z
_atom_site_U_iso_or_equiv
_atom_site_adp_type
_atom_site_occupancy
_atom_site_symmetry_multiplicity
_atom_site_calc_flag
_atom_site_refinement_flags
Ni1 Ni 0.241056(11) 0.2500 0.113936(11) 0.01076(4) Uani 1 2 d S
N1 N 0.14108(6) 0.08977(9) 0.12419(6) 0.01658(14) Uani 1 1 d .
N2 N 0.33118(6) 0.09292(9) 0.06406(6) 0.01703(14) Uani 1 1 d .
N3 N 0.29445(9) 0.2500 0.24102(8) 0.0198(2) Uani 1 2 d S
N4 N 0.26117(11) 0.2500 0.31576(9) 0.0262(3) Uani 1 2 d S
N5 N 0.23199(17) 0.2500 0.39015(11) 0.0463(5) Uani 1 2 d S
C1 C 0.17774(8) -0.01874(10) 0.06152(7) 0.02066(17) Uani 1 1 d .
H1A H 0.1663 0.0077 -0.0038 0.025 Uiso 1 1 calc R
H1B H 0.1449 -0.1062 0.0735 0.025 Uiso 1 1 calc R
C2 C 0.27980(8) -0.03825(10) 0.07670(8) 0.02200(18) Uani 1 1 d .
H2A H 0.2905 -0.0733 0.1402 0.026 Uiso 1 1 calc R
H2B H 0.3036 -0.1074 0.0324 0.026 Uiso 1 1 calc R
C3 C 0.04500(7) 0.12060(12) 0.09325(7) 0.02098(18) Uani 1 1 d .
H3A H 0.0046 0.0422 0.1101 0.025 Uiso 1 1 calc R
H3B H 0.0447 0.1284 0.0248 0.025 Uiso 1 1 calc R
C4 C 0.00392(10) 0.2500 0.13350(11) 0.0245(3) Uani 1 2 d S
H4A H 0.0138 0.2500 0.2014 0.029 Uiso 1 2 calc SR
H4B H -0.0638 0.2500 0.1222 0.029 Uiso 1 2 calc SR
C5 C 0.34899(7) 0.11646(11) -0.03651(7) 0.02039(17) Uani 1 1 d .
H5A H 0.2889 0.1155 -0.0696 0.024 Uiso 1 1 calc R
H5B H 0.3864 0.0390 -0.0605 0.024 Uiso 1 1 calc R
C6 C 0.39888(11) 0.2500 -0.05947(10) 0.0225(3) Uani 1 2 d S
H6A H 0.4128 0.2500 -0.1267 0.027 Uiso 1 2 calc SR
H6B H 0.4590 0.2500 -0.0263 0.027 Uiso 1 2 calc SR
C7 C 0.13665(8) 0.03650(12) 0.22029(7) 0.0245(2) Uani 1 1 d .
H7A H 0.0957 -0.0438 0.2223 0.037 Uiso 1 1 calc R
H7B H 0.1123 0.1080 0.2614 0.037 Uiso 1 1 calc R
H7C H 0.1990 0.0100 0.2407 0.037 Uiso 1 1 calc R
C8 C 0.42020(8) 0.07320(13) 0.11359(8) 0.0250(2) Uani 1 1 d .
H8A H 0.4090 0.0734 0.1806 0.037 Uiso 1 1 calc R
H8B H 0.4628 0.1480 0.0976 0.037 Uiso 1 1 calc R
H8C H 0.4476 -0.0148 0.0953 0.037 Uiso 1 1 calc R
P1 P 0.38188(2) 0.7500 0.31467(2) 0.01486(6) Uani 1 2 d S
F1 F 0.34570(6) 0.7500 0.42096(6) 0.01968(16) Uani 1 2 d S
F2 F 0.27668(6) 0.7500 0.27931(6) 0.02112(17) Uani 1 2 d S
F3 F 0.48631(6) 0.7500 0.35225(7) 0.02588(19) Uani 1 2 d S
F4 F 0.38071(5) 0.91391(6) 0.31612(5) 0.02375(13) Uani 1 1 d .
F5 F 0.41813(7) 0.7500 0.21061(7) 0.02567(19) Uani 1 2 d S

loop_
_atom_site_aniso_label
_atom_site_aniso_U_11
_atom_site_aniso_U_22
_atom_site_aniso_U_33
_atom_site_aniso_U_23
_atom_site_aniso_U_13
_atom_site_aniso_U_12
Ni1 0.01031(7) 0.01131(7) 0.01064(7) 0.000 0.00075(5) 0.000
N1 0.0169(3) 0.0165(3) 0.0163(3) 0.0014(3) 0.0013(3) -0.0033(3)
N2 0.0164(3) 0.0167(3) 0.0180(3) -0.0005(3) 0.0019(3) 0.0027(3)
N3 0.0216(5) 0.0238(5) 0.0140(5) 0.000 -0.0038(4) 0.000
N4 0.0390(8) 0.0242(6) 0.0154(5) 0.000 -0.0036(5) 0.000
N5 0.0748(15) 0.0496(11) 0.0146(6) 0.000 0.0061(7) 0.000
C1 0.0254(5) 0.0149(4) 0.0216(4) -0.0017(3) -0.0007(3) -0.0037(3)
C2 0.0275(5) 0.0146(4) 0.0239(4) -0.0003(3) -0.0003(4) 0.0029(3)
C3 0.0142(4) 0.0265(5) 0.0222(4) 0.0010(4) 0.0004(3) -0.0069(3)
C4 0.0123(5) 0.0356(8) 0.0256(7) 0.000 0.0051(5) 0.000
C5 0.0189(4) 0.0241(4) 0.0181(4) -0.0035(3) 0.0037(3) 0.0042(3)
C6 0.0178(6) 0.0312(7) 0.0184(6) 0.000 0.0063(5) 0.000
C7 0.0291(5) 0.0256(5) 0.0189(4) 0.0072(4) 0.0009(4) -0.0076(4)
C8 0.0202(4) 0.0281(5) 0.0267(5) 0.0017(4) -0.0026(4) 0.0083(4)
P1 0.01484(14) 0.01376(13) 0.01597(14) 0.000 -0.00245(11) 0.000
F1 0.0201(4) 0.0229(4) 0.0161(4) 0.000 -0.0024(3) 0.000
F2 0.0171(4) 0.0240(4) 0.0224(4) 0.000 -0.0073(3) 0.000
F3 0.0142(4) 0.0328(5) 0.0306(5) 0.000 -0.0040(3) 0.000
F4 0.0312(3) 0.0137(2) 0.0264(3) 0.0005(2) -0.0043(3) -0.0024(2)
F5 0.0306(5) 0.0282(5) 0.0182(4) 0.000 0.0043(3) 0.000

loop_
_atom_type_symbol
_atom_type_description
_atom_type_scat_dispersion_real
_atom_type_scat_dispersion_imag
_atom_type_scat_source
C C 0.0033 0.0016 'International Tables Vol C Tables 4.2.6.8 and 6.1.1.4'
H H 0.0000 0.0000 'International Tables Vol C Tables 4.2.6.8 and 6.1.1.4'
N N 0.0061 0.0033 'International Tables Vol C Tables 4.2.6.8 and 6.1.1.4'
F F 0.0171 0.0103 'International Tables Vol C Tables 4.2.6.8 and 6.1.1.4'
P P 0.1023 0.0942 'International Tables Vol C Tables 4.2.6.8 and 6.1.1.4'
Ni Ni 0.3393 1.1124 'International Tables Vol C Tables 4.2.6.8 and 6.1.1.4'

loop_
_geom_angle_atom_site_label_1
_geom_angle_atom_site_label_2
_geom_angle_atom_site_label_3
_geom_angle
_geom_angle_site_symmetry_1
_geom_angle_site_symmetry_3
N3 Ni1 N1 101.42(3) . 7_565
N3 Ni1 N1 101.42(3) . .
N1 Ni1 N1 94.24(5) 7_565 .
N3 Ni1 N2 94.32(4) . 7_565
N1 Ni1 N2 84.85(3) 7_565 7_565
N1 Ni1 N2 164.09(3) . 7_565
N3 Ni1 N2 94.32(4) . .
N1 Ni1 N2 164.09(3) 7_565 .
N1 Ni1 N2 84.86(3) . .
N2 Ni1 N2 91.68(5) 7_565 .
C7 N1 C3 108.16(8) . .
C7 N1 C1 109.60(8) . .
C3 N1 C1 106.98(8) . .
C7 N1 Ni1 110.53(6) . .
C3 N1 Ni1 117.52(6) . .
C1 N1 Ni1 103.75(6) . .
C8 N2 C2 105.13(8) . .
C8 N2 C5 109.88(8) . .
C2 N2 C5 109.70(8) . .
C8 N2 Ni1 117.26(7) . .
C2 N2 Ni1 105.73(6) . .
C5 N2 Ni1 108.85(6) . .
N4 N3 Ni1 133.24(12) . .
N5 N4 N3 177.4(2) . .
N1 C1 C2 110.47(8) . .
N1 C1 H1A 109.6 . .
C2 C1 H1A 109.6 . .
N1 C1 H1B 109.6 . .
C2 C1 H1B 109.6 . .
H1A C1 H1B 108.1 . .
N2 C2 C1 111.22(8) . .
N2 C2 H2A 109.4 . .
C1 C2 H2A 109.4 . .
N2 C2 H2B 109.4 . .
C1 C2 H2B 109.4 . .
H2A C2 H2B 108.0 . .
N1 C3 C4 114.78(9) . .
N1 C3 H3A 108.6 . .
C4 C3 H3A 108.6 . .
N1 C3 H3B 108.6 . .
C4 C3 H3B 108.6 . .
H3A C3 H3B 107.5 . .
C3 C4 C3 113.29(12) . 7_565
C3 C4 H4A 108.9 . .
C3 C4 H4A 108.9 7_565 .
C3 C4 H4B 108.9 . .
C3 C4 H4B 108.9 7_565 .
H4A C4 H4B 107.7 . .
N2 C5 C6 115.11(9) . .
N2 C5 H5A 108.5 . .
C6 C5 H5A 108.5 . .
N2 C5 H5B 108.5 . .
C6 C5 H5B 108.5 . .
H5A C5 H5B 107.5 . .
C5 C6 C5 117.31(12) . 7_565
C5 C6 H6A 108.0 . .
C5 C6 H6A 108.0 7_565 .
C5 C6 H6B 108.0 . .
C5 C6 H6B 108.0 7_565 .
H6A C6 H6B 107.2 . .
N1 C7 H7A 109.5 . .
N1 C7 H7B 109.5 . .
H7A C7 H7B 109.5 . .
N1 C7 H7C 109.5 . .
H7A C7 H7C 109.5 . .
H7B C7 H7C 109.5 . .
N2 C8 H8A 109.5 . .
N2 C8 H8B 109.5 . .
H8A C8 H8B 109.5 . .
N2 C8 H8C 109.5 . .
H8A C8 H8C 109.5 . .
H8B C8 H8C 109.5 . .
F5 P1 F4 90.91(3) . .
F5 P1 F4 90.91(3) . 7_575
F4 P1 F4 178.07(6) . 7_575
F5 P1 F2 90.60(5) . .
F4 P1 F2 89.66(3) . .
F4 P1 F2 89.66(3) 7_575 .
F5 P1 F3 90.62(6) . .
F4 P1 F3 90.32(3) . .
F4 P1 F3 90.32(3) 7_575 .
F2 P1 F3 178.78(6) . .
F5 P1 F1 179.60(6) . .
F4 P1 F1 89.09(3) . .
F4 P1 F1 89.10(3) 7_575 .
F2 P1 F1 89.80(5) . .
F3 P1 F1 88.98(5) . .

loop_
_geom_bond_atom_site_label_1
_geom_bond_atom_site_label_2
_geom_bond_distance
_geom_bond_site_symmetry_2
Ni1 N3 1.9887(12) .
Ni1 N1 2.1295(8) 7_565
Ni1 N1 2.1296(8) .
Ni1 N2 2.1323(8) 7_565
Ni1 N2 2.1323(8) .
N1 C7 1.4818(13) .
N1 C3 1.4863(13) .
N1 C1 1.4879(13) .
N2 C8 1.4818(14) .
N2 C2 1.4879(14) .
N2 C5 1.4914(13) .
N3 N4 1.1805(18) .
N4 N5 1.153(2) .
C1 C2 1.5000(16) .
C1 H1A 0.9900 .
C1 H1B 0.9900 .
C2 H2A 0.9900 .
C2 H2B 0.9900 .
C3 C4 1.5087(14) .
C3 H3A 0.9900 .
C3 H3B 0.9900 .
C4 C3 1.5087(14) 7_565
C4 H4A 0.9900 .
C4 H4B 0.9900 .
C5 C6 1.5227(13) .
C5 H5A 0.9900 .
C5 H5B 0.9900 .
C6 C5 1.5227(13) 7_565
C6 H6A 0.9900 .
C6 H6B 0.9900 .
C7 H7A 0.9800 .
C7 H7B 0.9800 .
C7 H7C 0.9800 .
C8 H8A 0.9800 .
C8 H8B 0.9800 .
C8 H8C 0.9800 .
P1 F5 1.5899(10) .
P1 F4 1.5965(7) .
P1 F4 1.5965(6) 7_575
P1 F2 1.6005(9) .
P1 F3 1.6005(10) .
P1 F1 1.6200(10) .

loop_
_geom_torsion_atom_site_label_1
_geom_torsion_atom_site_label_2
_geom_torsion_atom_site_label_3
_geom_torsion_atom_site_label_4
_geom_torsion
_geom_torsion_site_symmetry_1
_geom_torsion_site_symmetry_4
N3 Ni1 N1 C7 4.16(8) . .
N1 Ni1 N1 C7 -98.40(7) 7_565 .
N2 Ni1 N1 C7 175.52(11) 7_565 .
N2 Ni1 N1 C7 97.54(7) . .
N3 Ni1 N1 C3 128.94(7) . .
N1 Ni1 N1 C3 26.38(8) 7_565 .
N2 Ni1 N1 C3 -59.70(15) 7_565 .
N2 Ni1 N1 C3 -137.68(7) . .
N3 Ni1 N1 C1 -113.25(6) . .
N1 Ni1 N1 C1 144.19(5) 7_565 .
N2 Ni1 N1 C1 58.10(14) 7_565 .
N2 Ni1 N1 C1 -19.87(6) . .
N3 Ni1 N2 C8 -23.21(8) . .
N1 Ni1 N2 C8 148.29(11) 7_565 .
N1 Ni1 N2 C8 -124.31(8) . .
N2 Ni1 N2 C8 71.25(8) 7_565 .
N3 Ni1 N2 C2 93.54(7) . .
N1 Ni1 N2 C2 -94.96(13) 7_565 .
N1 Ni1 N2 C2 -7.56(6) . .
N2 Ni1 N2 C2 -172.00(5) 7_565 .
N3 Ni1 N2 C5 -148.68(7) . .
N1 Ni1 N2 C5 22.82(16) 7_565 .
N1 Ni1 N2 C5 110.22(7) . .
N2 Ni1 N2 C5 -54.22(7) 7_565 .
N1 Ni1 N3 N4 48.38(2) 7_565 .
N1 Ni1 N3 N4 -48.38(2) . .
N2 Ni1 N3 N4 133.99(2) 7_565 .
N2 Ni1 N3 N4 -133.99(2) . .
C7 N1 C1 C2 -73.14(10) . .
C3 N1 C1 C2 169.82(8) . .
Ni1 N1 C1 C2 44.92(9) . .
C8 N2 C2 C1 159.40(9) . .
C5 N2 C2 C1 -82.50(10) . .
Ni1 N2 C2 C1 34.71(9) . .
N1 C1 C2 N2 -56.28(11) . .
C7 N1 C3 C4 75.55(11) . .
C1 N1 C3 C4 -166.47(9) . .
Ni1 N1 C3 C4 -50.41(11) . .
N1 C3 C4 C3 72.75(15) . 7_565
C8 N2 C5 C6 -66.61(12) . .
C2 N2 C5 C6 178.29(9) . .
Ni1 N2 C5 C6 63.05(10) . .
N2 C5 C6 C5 -63.70(16) . 7_565
